data_4501675
loop_
_publ_author_name
'Sarma, Bipul'
'Sanphui, Palash'
'Nangia, Ashwini'

_publ_section_title
;
 Polymorphism in Isomeric Dihydroxybenzoic Acids
;
_journal_issue 5
_journal_name_full 'Crystal Growth &amp; Design'
_journal_page_first 2388
_journal_paper_doi 10.1021/cg100220z
_journal_volume 10
_journal_year 2010
_chemical_formula_sum 'C7 H8 O5'
_chemical_formula_weight 172.13
_chemical_name_systematic
; 
 3,4-Dihydroxybenzoicacid monohydrate
;
_space_group_IT_number 14
_symmetry_cell_setting monoclinic
_symmetry_space_group_name_Hall '-P 2ybc'
_symmetry_space_group_name_H-M 'P 1 21/c 1'
_atom_sites_solution_hydrogens geom
_atom_sites_solution_primary direct
_atom_sites_solution_secondary difmap
_audit_creation_method SHELXL-97
_cell_angle_alpha 90.00
_cell_angle_beta 112.516(12)
_cell_angle_gamma 90.00
_cell_formula_units_Z 4
_cell_length_a 12.318(3)
_cell_length_b 3.6448(9)
_cell_length_c 18.182(3)
_cell_measurement_reflns_used 1550
_cell_measurement_temperature 298(2)
_cell_measurement_theta_max 24.52
_cell_measurement_theta_min 2.40
_cell_volume 754.1(3)
_computing_cell_refinement 'Bruker SMART'
_computing_data_collection 'Bruker SMART'
_computing_data_reduction 'Bruker SAINT'
_computing_molecular_graphics 'Bruker SHELXTL'
_computing_publication_material 'Bruker SHELXTL'
_computing_structure_refinement 'SHELXL-97 (Sheldrick, 1997)'
_computing_structure_solution 'SHELXS-97 (Sheldrick, 1990)'
_diffrn_ambient_temperature 298(2)
_diffrn_measured_fraction_theta_full 0.961
_diffrn_measured_fraction_theta_max 0.961
_diffrn_measurement_device_type 'CCD area detector'
_diffrn_measurement_method 'phi and omega scans'
_diffrn_radiation_monochromator graphite
_diffrn_radiation_source 'fine-focus sealed tube'
_diffrn_radiation_type MoK\a
_diffrn_radiation_wavelength 0.71073
_diffrn_reflns_av_R_equivalents 0.0594
_diffrn_reflns_av_sigmaI/netI 0.0502
_diffrn_reflns_limit_h_max 15
_diffrn_reflns_limit_h_min -15
_diffrn_reflns_limit_k_max 4
_diffrn_reflns_limit_k_min -4
_diffrn_reflns_limit_l_max 22
_diffrn_reflns_limit_l_min -22
_diffrn_reflns_number 6964
_diffrn_reflns_theta_full 26.21
_diffrn_reflns_theta_max 26.21
_diffrn_reflns_theta_min 2.40
_exptl_absorpt_coefficient_mu 0.132
_exptl_absorpt_correction_T_max 0.9974
_exptl_absorpt_correction_T_min 0.9371
_exptl_absorpt_correction_type multi-scan
_exptl_absorpt_process_details SADABS
_exptl_crystal_colour colourless
_exptl_crystal_density_diffrn 1.516
_exptl_crystal_density_method 'not measured'
_exptl_crystal_description needle
_exptl_crystal_F_000 360
_exptl_crystal_size_max 0.50
_exptl_crystal_size_mid 0.03
_exptl_crystal_size_min 0.02
_refine_diff_density_max 0.239
_refine_diff_density_min -0.248
_refine_diff_density_rms 0.060
_refine_ls_extinction_method none
_refine_ls_goodness_of_fit_ref 1.157
_refine_ls_hydrogen_treatment mixed
_refine_ls_matrix_type full
_refine_ls_number_parameters 117
_refine_ls_number_reflns 1468
_refine_ls_number_restraints 0
_refine_ls_restrained_S_all 1.157
_refine_ls_R_factor_all 0.1364
_refine_ls_R_factor_gt 0.0893
_refine_ls_shift/su_max 0.000
_refine_ls_shift/su_mean 0.000
_refine_ls_structure_factor_coef Fsqd
_refine_ls_weighting_details 'calc w=1/[\s^2^(Fo^2^)+(0.0855P)^2^+0.4485P] where P=(Fo^2^+2Fc^2^)/3'
_refine_ls_weighting_scheme calc
_refine_ls_wR_factor_gt 0.1830
_refine_ls_wR_factor_ref 0.2062
_reflns_number_gt 1007
_reflns_number_total 1468
_reflns_threshold_expression >2sigma(I)
_cod_data_source_file cg100220z_si_004.cif
_cod_data_source_block 3,4-DHBAhydrate_M
_cod_depositor_comments
;
The following automatic conversions were performed:

'_symmetry_cell_setting' value 'Monoclinic' changed to 'monoclinic'
according to /home/saulius/struct/CIF-dictionaries/cif_core.dic
dictionary named 'cif_core.dic' version 2.4.2 from
2011-04-26.

'_exptl_absorpt_correction_type' value 'Multi-scan'
changed to 'multi-scan' according to
/home/saulius/struct/CIF-dictionaries/cif_core.dic dictionary named
'cif_core.dic' version 2.4.2 from 2011-04-26.

Automatic conversion script
Id: cif_fix_values 1715 2011-07-08 13:25:40Z adriana 
;
_cod_original_sg_symbol_H-M 'P2(1)/c  '
_cod_database_code 4501675

loop_
_symmetry_equiv_pos_as_xyz
'x, y, z'
'-x, y+1/2, -z+1/2'
'-x, -y, -z'
'x, -y-1/2, z-1/2'

loop_
_atom_site_label
_atom_site_type_symbol
_atom_site_fract_x
_atom_site_fract_y
_atom_site_fract_z
_atom_site_U_iso_or_equiv
_atom_site_adp_type
_atom_site_occupancy
_atom_site_symmetry_multiplicity
_atom_site_calc_flag
_atom_site_refinement_flags
O1 O 0.5055(2) 1.0966(9) 0.59859(19) 0.0632(10) Uani 1 1 d .
H1 H 0.5542 1.0791 0.5636 0.095 Uiso 1 1 d R
O2 O 0.3644(3) 0.8933(10) 0.4880(2) 0.0674(11) Uani 1 1 d .
O3 O 0.0220(2) 0.6870(8) 0.57083(17) 0.0429(8) Uani 1 1 d .
O4 O 0.0911(3) 0.9276(9) 0.71835(17) 0.0612(10) Uani 1 1 d .
H4 H 0.1153 1.0007 0.7587 0.092 Uiso 1 1 d R
C1 C 0.3991(3) 0.9810(11) 0.5593(3) 0.0446(11) Uani 1 1 d .
C2 C 0.3219(3) 0.9663(10) 0.6035(2) 0.0378(10) Uani 1 1 d .
C3 C 0.2074(3) 0.8353(10) 0.5662(2) 0.0363(9) Uani 1 1 d .
H3 H 0.1813 0.7571 0.5136 0.044 Uiso 1 1 calc R
C4 C 0.1328(3) 0.8200(10) 0.6061(2) 0.0306(9) Uani 1 1 d .
C5 C 0.1712(4) 0.9489(11) 0.6846(2) 0.0397(10) Uani 1 1 d .
C6 C 0.2857(4) 1.0776(11) 0.7222(2) 0.0453(11) Uani 1 1 d .
H6 H 0.3122 1.1575 0.7748 0.054 Uiso 1 1 calc R
C7 C 0.3592(4) 1.0863(10) 0.6816(3) 0.0427(11) Uani 1 1 d .
H7 H 0.4354 1.1742 0.7069 0.051 Uiso 1 1 calc R
O5 O 0.1614(3) 0.1853(18) 0.8705(2) 0.121(2) Uani 1 1 d .
H5B H 0.2270 0.1873 0.9055 0.182 Uiso 1 1 d R
H5C H 0.1019 0.2618 0.8764 0.182 Uiso 0.65 1 d PR
H5A H 0.1437 -0.0347 0.8634 0.182 Uiso 0.35 1 d PR
H3A H 0.00(2) 0.61(6) 0.500(18) 0.20(8) Uiso 0.50 1 d P
H3B H -0.024(8) 0.69(3) 0.605(5) 0.07(3) Uiso 0.50 1 d P

loop_
_atom_site_aniso_label
_atom_site_aniso_U_11
_atom_site_aniso_U_22
_atom_site_aniso_U_33
_atom_site_aniso_U_23
_atom_site_aniso_U_13
_atom_site_aniso_U_12
O1 0.0275(16) 0.079(2) 0.077(2) -0.0078(18) 0.0134(15) -0.0158(15)
O2 0.0377(17) 0.099(3) 0.069(2) -0.018(2) 0.0239(16) -0.0164(17)
O3 0.0289(14) 0.061(2) 0.0380(15) -0.0098(14) 0.0123(12) -0.0123(13)
O4 0.057(2) 0.085(3) 0.0456(17) -0.0158(17) 0.0250(16) -0.0135(17)
C1 0.029(2) 0.039(2) 0.062(3) 0.003(2) 0.014(2) 0.0030(18)
C2 0.031(2) 0.026(2) 0.050(2) 0.0000(18) 0.0088(19) 0.0016(16)
C3 0.034(2) 0.033(2) 0.037(2) 0.0016(17) 0.0085(17) 0.0005(17)
C4 0.0221(18) 0.030(2) 0.035(2) 0.0036(17) 0.0063(15) -0.0021(15)
C5 0.045(2) 0.031(2) 0.039(2) 0.0035(17) 0.0114(19) 0.0023(18)
C6 0.043(2) 0.041(2) 0.038(2) -0.0011(18) -0.0001(19) -0.0018(19)
C7 0.032(2) 0.028(2) 0.056(3) 0.0062(19) 0.003(2) -0.0030(17)
O5 0.053(2) 0.269(6) 0.046(2) -0.023(3) 0.0230(17) 0.003(3)

loop_
_atom_type_symbol
_atom_type_description
_atom_type_scat_dispersion_real
_atom_type_scat_dispersion_imag
_atom_type_scat_source
C C 0.0033 0.0016 'International Tables Vol C Tables 4.2.6.8 and 6.1.1.4'
H H 0.0000 0.0000 'International Tables Vol C Tables 4.2.6.8 and 6.1.1.4'
O O 0.0106 0.0060 'International Tables Vol C Tables 4.2.6.8 and 6.1.1.4'

loop_
_geom_angle_atom_site_label_1
_geom_angle_atom_site_label_2
_geom_angle_atom_site_label_3
_geom_angle
C1 O1 H1 110.1
C4 O3 H3A 111(10)
C4 O3 H3B 114(5)
H3A O3 H3B 135(10)
C5 O4 H4 110.5
O2 C1 O1 121.9(4)
O2 C1 C2 121.9(4)
O1 C1 C2 116.2(4)
C7 C2 C3 118.9(4)
C7 C2 C1 121.4(4)
C3 C2 C1 119.7(4)
C4 C3 C2 121.0(4)
C4 C3 H3 119.5
C2 C3 H3 119.5
O3 C4 C3 121.4(3)
O3 C4 C5 119.1(3)
C3 C4 C5 119.4(3)
O4 C5 C6 125.1(4)
O4 C5 C4 115.1(3)
C6 C5 C4 119.8(4)
C7 C6 C5 119.8(4)
C7 C6 H6 120.1
C5 C6 H6 120.1
C6 C7 C2 121.1(4)
C6 C7 H7 119.4
C2 C7 H7 119.4
H5B O5 H5C 123.9
H5B O5 H5A 104.7
H5C O5 H5A 98.9

loop_
_geom_bond_atom_site_label_1
_geom_bond_atom_site_label_2
_geom_bond_distance
O1 C1 1.299(5)
O1 H1 1.0294
O2 C1 1.242(5)
O3 C4 1.356(4)
O3 H3A 1.2(3)
O3 H3B 0.98(10)
O4 C5 1.349(5)
O4 H4 0.7280
C1 C2 1.461(6)
C2 C7 1.386(6)
C2 C3 1.394(5)
C3 C4 1.372(5)
C3 H3 0.9300
C4 C5 1.402(5)
C5 C6 1.392(6)
C6 C7 1.370(6)
C6 H6 0.9300
C7 H7 0.9300
O5 H5B 0.8155
O5 H5C 0.8288
O5 H5A 0.8280
